data_1511464
loop_
_publ_author_name
'Xu, Y.P.'
'He, M.'
'Li, X.Z.'
'Dai, L.'
'Wu, L.'
'Li, H.'
'Chen, X.L.'

_publ_section_title
;
 Structure determination of a new compound Li Ca B O3
;
_journal_name_full 'Journal of Solid State Chemistry'
_journal_page_first 1111
_journal_page_last 1116
_journal_paper_doi 10.1016/j.jssc.2003.10.018
_journal_volume 177
_journal_year 2004
_chemical_formula_sum 'B Ca Li O3'
_chemical_name_systematic 'Li Ca (B O3)'
_space_group_IT_number 61
_symmetry_space_group_name_Hall '-P 2ac 2ab'
_symmetry_space_group_name_H-M 'P b c a'
_cell_angle_alpha 90
_cell_angle_beta 90
_cell_angle_gamma 90
_cell_formula_units_Z 8
_cell_length_a 13.227
_cell_length_b 6.1675
_cell_length_c 6.062
_cell_volume 494.523
_citation_journal_id_ASTM JSSCBI
_cod_data_source_file boron0-1_92.cif
_cod_data_source_block B1Ca1Li1O3
_cod_original_cell_volume 494.5229
_cod_original_formula_sum 'B1 Ca1 Li1 O3'
_cod_database_code 1511464

loop_
_symmetry_equiv_pos_as_xyz
x,y,z
-x+1/2,-y,z+1/2
x+1/2,-y+1/2,-z
-x,y+1/2,-z+1/2
-x,-y,-z
x-1/2,y,-z-1/2
-x-1/2,y-1/2,z
x,-y-1/2,z-1/2

loop_
_atom_site_label
_atom_site_type_symbol
_atom_site_fract_x
_atom_site_fract_y
_atom_site_fract_z
_atom_site_occupancy
_atom_site_U_iso_or_equiv
B1 B+3 0.1478 0.5174 0.25 1 0.0
O1 O-2 0.25085 0.5343 0.2344 1 0.0
Ca1 Ca+2 0.42968 0.50948 0.25121 1 0.0
Li1 Li+1 0.2519 0.7086 0.515 1 0.0
O2 O-2 0.40484 0.8733 0.1179 1 0.0
O3 O-2 0.40485 0.1449 0.3985 1 0.0
